data_7053643
loop_
_publ_author_name
'Barys, Maciej'
'Ciunik, Zbigniew'
'Drabent, Krzysztof'
'Kwiecie\'n, Anna'

_publ_section_title
;
 Stable hemiaminals containing a triazole ring
;
_journal_issue 11
_journal_name_full 'New Journal of Chemistry'
_journal_page_first 2605
_journal_paper_doi 10.1039/c0nj00346h
_journal_volume 34
_journal_year 2010
_chemical_formula_moiety 'C9 H6 N6 O4'
_chemical_formula_sum 'C9 H6 N6 O4'
_chemical_formula_weight 262.20
_chemical_name_common N-(2,4-dinitrobenzylidene)-4H-1,2,4-triazole-4-amine
_chemical_name_systematic
;
N-(2,4-dinitrobenzylidene)-4H-1,2,4-triazole-4-amine
;
_space_group_IT_number 14
_symmetry_cell_setting monoclinic
_symmetry_space_group_name_Hall '-P 2ybc'
_symmetry_space_group_name_H-M 'P 1 21/c 1'
_atom_sites_solution_hydrogens geom
_atom_sites_solution_primary direct
_atom_sites_solution_secondary difmap
_audit_creation_method SHELXL-97
_cell_angle_alpha 90.00
_cell_angle_beta 91.24(3)
_cell_angle_gamma 90.00
_cell_formula_units_Z 8
_cell_length_a 16.286(5)
_cell_length_b 7.007(2)
_cell_length_c 19.746(6)
_cell_measurement_reflns_used 5577
_cell_measurement_temperature 295(2)
_cell_measurement_theta_max 28.75
_cell_measurement_theta_min 3.09
_cell_volume 2252.8(12)
_computing_structure_refinement 'SHELXL-97 (Sheldrick, 1997)'
_computing_structure_solution 'SHELXS-97 (Sheldrick, 1990)'
_diffrn_ambient_temperature 295(2)
_diffrn_measured_fraction_theta_full 0.999
_diffrn_measured_fraction_theta_max 0.952
_diffrn_measurement_device_type KM4-CCD
_diffrn_measurement_method /w
_diffrn_radiation_monochromator graphite
_diffrn_radiation_source 'fine-focus sealed tube'
_diffrn_radiation_type MoK\a
_diffrn_radiation_wavelength 0.71073
_diffrn_reflns_av_R_equivalents 0.0578
_diffrn_reflns_av_sigmaI/netI 0.0694
_diffrn_reflns_limit_h_max 21
_diffrn_reflns_limit_h_min -21
_diffrn_reflns_limit_k_max 9
_diffrn_reflns_limit_k_min -6
_diffrn_reflns_limit_l_max 25
_diffrn_reflns_limit_l_min -26
_diffrn_reflns_number 31807
_diffrn_reflns_theta_full 25.00
_diffrn_reflns_theta_max 28.75
_diffrn_reflns_theta_min 3.08
_exptl_absorpt_coefficient_mu 0.126
_exptl_absorpt_correction_type none
_exptl_crystal_colour colorless
_exptl_crystal_density_diffrn 1.546
_exptl_crystal_density_method 'not measured'
_exptl_crystal_description needles
_exptl_crystal_F_000 1072
_exptl_crystal_size_max 0.19
_exptl_crystal_size_mid 0.13
_exptl_crystal_size_min 0.10
_refine_diff_density_max 0.184
_refine_diff_density_min -0.163
_refine_diff_density_rms 0.035
_refine_ls_extinction_method none
_refine_ls_goodness_of_fit_ref 0.952
_refine_ls_hydrogen_treatment constr
_refine_ls_matrix_type full
_refine_ls_number_parameters 343
_refine_ls_number_reflns 5577
_refine_ls_number_restraints 0
_refine_ls_restrained_S_all 0.952
_refine_ls_R_factor_all 0.1489
_refine_ls_R_factor_gt 0.0487
_refine_ls_shift/su_max 0.001
_refine_ls_shift/su_mean 0.000
_refine_ls_structure_factor_coef Fsqd
_refine_ls_weighting_details 'calc w=1/[\s^2^(Fo^2^)+(0.0566P)^2^+0.0000P] where P=(Fo^2^+2Fc^2^)/3'
_refine_ls_weighting_scheme calc
_refine_ls_wR_factor_gt 0.0973
_refine_ls_wR_factor_ref 0.1307
_reflns_number_gt 2376
_reflns_number_total 5577
_reflns_threshold_expression >2sigma(I)
_cod_data_source_file c0nj00346h.txt
_cod_data_source_block 4a
_cod_depositor_comments
;
The following automatic conversions were performed:

'_symmetry_cell_setting' value 'Monoclinic' changed to 'monoclinic'
according to /home/saulius/struct/CIF-dictionaries/cif_core.dic
dictionary named 'cif_core.dic' version 2.4.2 from 2011-04-26.

Automatic conversion script
Id: cif_fix_values 1891 2012-01-12 08:04:46Z andrius 
;
_cod_original_sg_symbol_H-M P21/c
_cod_database_code 7053643

loop_
_symmetry_equiv_pos_as_xyz
'x, y, z'
'-x, y+1/2, -z+1/2'
'-x, -y, -z'
'x, -y-1/2, z-1/2'

loop_
_atom_site_label
_atom_site_type_symbol
_atom_site_fract_x
_atom_site_fract_y
_atom_site_fract_z
_atom_site_U_iso_or_equiv
_atom_site_adp_type
_atom_site_occupancy
_atom_site_symmetry_multiplicity
_atom_site_calc_flag
_atom_site_refinement_flags
O1A O -0.19350(13) 0.9410(3) 0.21528(11) 0.0965(7) Uani 1 1 d .
O2A O -0.29340(12) 0.8059(3) 0.26765(10) 0.1031(7) Uani 1 1 d .
O3A O -0.23670(13) 0.7934(4) 0.51130(10) 0.1164(8) Uani 1 1 d .
O4A O -0.13008(15) 0.6273(4) 0.54299(11) 0.1101(8) Uani 1 1 d .
N1A N 0.15830(12) 0.7559(3) 0.09027(11) 0.0662(5) Uani 1 1 d .
N2A N 0.08731(13) 0.6879(3) 0.05766(10) 0.0696(6) Uani 1 1 d .
N3A N 0.06157(10) 0.7284(2) 0.16435(9) 0.0492(4) Uani 1 1 d .
N4A N 0.02861(11) 0.7405(3) 0.22820(9) 0.0531(5) Uani 1 1 d .
N5A N -0.22121(14) 0.8468(3) 0.26156(12) 0.0731(6) Uani 1 1 d .
N6A N -0.17137(17) 0.7144(4) 0.50044(13) 0.0836(7) Uani 1 1 d .
C1A C -0.08224(13) 0.7374(3) 0.30077(11) 0.0483(5) Uani 1 1 d .
C2A C -0.16327(13) 0.7824(3) 0.31519(12) 0.0557(6) Uani 1 1 d .
C3A C -0.19314(14) 0.7763(3) 0.37985(13) 0.0628(7) Uani 1 1 d .
H3A H -0.2475 0.8067 0.3884 0.075 Uiso 1 1 calc R
C4A C -0.13987(15) 0.7237(3) 0.43128(12) 0.0591(6) Uani 1 1 d .
C5A C -0.05926(14) 0.6798(3) 0.42058(12) 0.0591(6) Uani 1 1 d .
H5A H -0.0243 0.6468 0.4566 0.071 Uiso 1 1 calc R
C6A C -0.03115(13) 0.6857(3) 0.35536(12) 0.0545(6) Uani 1 1 d .
H6A H 0.0233 0.6544 0.3475 0.065 Uiso 1 1 calc R
C14A C -0.04831(13) 0.7336(3) 0.23248(11) 0.0515(6) Uani 1 1 d .
H14A H -0.0822 0.7263 0.1941 0.062 Uiso 1 1 calc R
C1TA C 0.14089(13) 0.7761(3) 0.15359(13) 0.0556(6) Uani 1 1 d .
H1TA H 0.1778 0.8177 0.1871 0.067 Uiso 1 1 calc R
C2TA C 0.03138(15) 0.6737(3) 0.10324(11) 0.0573(6) Uani 1 1 d .
H2TA H -0.0221 0.6317 0.0949 0.069 Uiso 1 1 calc R
O1B O 0.35525(10) 0.8972(3) 0.59551(9) 0.0757(5) Uani 1 1 d .
O2B O 0.33939(12) 0.7377(3) 0.68711(9) 0.1038(7) Uani 1 1 d .
O3B O 0.52073(14) 0.1799(4) 0.70077(13) 0.1209(9) Uani 1 1 d .
O4B O 0.53569(12) 0.0089(3) 0.61203(13) 0.1089(8) Uani 1 1 d .
N1B N 0.20192(12) 0.9623(3) 0.31049(10) 0.0699(6) Uani 1 1 d .
N2B N 0.14667(11) 0.9405(3) 0.36217(10) 0.0622(5) Uani 1 1 d .
N3B N 0.26076(10) 0.7984(2) 0.39178(8) 0.0505(5) Uani 1 1 d .
N4B N 0.32214(10) 0.6915(3) 0.42468(9) 0.0548(5) Uani 1 1 d .
N5B N 0.35882(11) 0.7500(3) 0.62811(11) 0.0622(5) Uani 1 1 d .
N6B N 0.50944(13) 0.1487(4) 0.64162(16) 0.0854(7) Uani 1 1 d .
C1B C 0.36999(11) 0.5484(3) 0.52622(11) 0.0475(5) Uani 1 1 d .
C2B C 0.38745(12) 0.5766(3) 0.59471(11) 0.0495(5) Uani 1 1 d .
C3B C 0.43288(12) 0.4481(4) 0.63321(12) 0.0604(6) Uani 1 1 d .
H3TB H 0.4431 0.4682 0.6792 0.072 Uiso 1 1 calc R
C4B C 0.46213(13) 0.2908(4) 0.60105(14) 0.0628(7) Uani 1 1 d .
C5B C 0.44862(14) 0.2583(3) 0.53314(14) 0.0675(7) Uani 1 1 d .
H5B H 0.4705 0.1509 0.5125 0.081 Uiso 1 1 calc R
C6B C 0.40232(13) 0.3866(3) 0.49607(12) 0.0573(6) Uani 1 1 d .
H6B H 0.3925 0.3648 0.4501 0.069 Uiso 1 1 calc R
C14B C 0.31370(12) 0.6731(3) 0.48793(11) 0.0475(5) Uani 1 1 d .
H14B H 0.2722 0.7382 0.5099 0.057 Uiso 1 1 calc R
C1TB C 0.26849(15) 0.8758(4) 0.33005(12) 0.0702(7) Uani 1 1 d .
H1TB H 0.3157 0.8683 0.3046 0.084 Uiso 1 1 calc R
C2TB C 0.18308(13) 0.8425(3) 0.40956(11) 0.0548(6) Uani 1 1 d .
H2TB H 0.1593 0.8074 0.4501 0.066 Uiso 1 1 calc R

loop_
_atom_site_aniso_label
_atom_site_aniso_U_11
_atom_site_aniso_U_22
_atom_site_aniso_U_33
_atom_site_aniso_U_23
_atom_site_aniso_U_13
_atom_site_aniso_U_12
O1A 0.1005(15) 0.0915(15) 0.0969(16) 0.0165(12) -0.0126(12) 0.0149(12)
O2A 0.0526(11) 0.1400(19) 0.1163(16) -0.0288(14) -0.0054(11) 0.0133(12)
O3A 0.0775(14) 0.176(2) 0.0971(16) -0.0441(15) 0.0332(12) -0.0363(15)
O4A 0.131(2) 0.131(2) 0.0688(14) -0.0004(14) 0.0149(13) -0.0361(16)
N1A 0.0618(13) 0.0625(13) 0.0749(15) 0.0097(11) 0.0147(11) 0.0065(10)
N2A 0.0761(15) 0.0715(15) 0.0617(13) -0.0002(11) 0.0113(12) 0.0013(12)
N3A 0.0488(11) 0.0463(11) 0.0525(12) 0.0038(9) 0.0044(9) 0.0005(9)
N4A 0.0507(11) 0.0582(12) 0.0506(12) 0.0016(9) 0.0027(9) 0.0001(9)
N5A 0.0666(16) 0.0688(15) 0.0835(17) -0.0179(13) -0.0063(13) 0.0137(13)
N6A 0.0813(19) 0.097(2) 0.0732(18) -0.0280(15) 0.0172(15) -0.0391(15)
C1A 0.0510(13) 0.0359(12) 0.0580(14) -0.0066(11) 0.0021(11) -0.0069(10)
C2A 0.0510(13) 0.0457(14) 0.0703(16) -0.0118(12) -0.0013(12) -0.0028(11)
C3A 0.0561(15) 0.0536(15) 0.0791(18) -0.0214(13) 0.0125(14) -0.0090(12)
C4A 0.0663(16) 0.0544(15) 0.0573(16) -0.0154(12) 0.0161(13) -0.0219(12)
C5A 0.0638(16) 0.0538(15) 0.0595(16) -0.0036(12) -0.0007(12) -0.0156(12)
C6A 0.0508(13) 0.0486(14) 0.0642(15) -0.0048(12) 0.0015(11) -0.0079(11)
C14A 0.0529(14) 0.0448(13) 0.0566(15) -0.0028(11) -0.0047(11) -0.0028(11)
C1TA 0.0476(14) 0.0503(14) 0.0690(17) 0.0066(12) 0.0045(12) 0.0055(11)
C2TA 0.0605(15) 0.0563(15) 0.0550(15) -0.0001(12) 0.0019(12) -0.0020(12)
O1B 0.0808(12) 0.0640(11) 0.0821(13) 0.0003(10) -0.0038(10) 0.0003(10)
O2B 0.1174(16) 0.1421(19) 0.0520(12) -0.0004(12) 0.0066(11) 0.0310(14)
O3B 0.1163(18) 0.150(2) 0.0953(16) 0.0466(16) -0.0321(14) 0.0300(15)
O4B 0.0857(15) 0.0786(14) 0.161(2) 0.0254(15) -0.0355(14) 0.0175(12)
N1B 0.0573(12) 0.0931(16) 0.0587(13) 0.0216(12) -0.0091(10) -0.0005(12)
N2B 0.0523(11) 0.0719(14) 0.0619(13) 0.0127(11) -0.0087(10) 0.0058(10)
N3B 0.0472(11) 0.0600(12) 0.0442(11) 0.0063(9) -0.0042(8) 0.0027(9)
N4B 0.0465(10) 0.0677(13) 0.0498(12) 0.0074(10) -0.0063(8) 0.0093(9)
N5B 0.0527(12) 0.0816(16) 0.0520(13) 0.0008(12) -0.0062(10) 0.0002(11)
N6B 0.0550(14) 0.0813(18) 0.119(2) 0.0346(19) -0.0197(14) 0.0058(13)
C1B 0.0341(11) 0.0561(14) 0.0523(14) 0.0113(11) -0.0003(10) -0.0021(10)
C2B 0.0373(11) 0.0590(15) 0.0518(14) 0.0071(12) -0.0039(10) -0.0017(11)
C3B 0.0422(12) 0.0810(18) 0.0576(15) 0.0156(14) -0.0067(11) -0.0055(13)
C4B 0.0450(13) 0.0601(16) 0.0828(19) 0.0243(15) -0.0095(12) 0.0020(12)
C5B 0.0548(15) 0.0554(16) 0.092(2) 0.0040(15) -0.0029(14) 0.0077(12)
C6B 0.0515(13) 0.0587(15) 0.0616(15) 0.0021(13) -0.0019(11) 0.0039(12)
C14B 0.0396(11) 0.0547(14) 0.0481(14) 0.0011(11) -0.0009(10) 0.0027(10)
C1TB 0.0550(15) 0.108(2) 0.0479(15) 0.0161(15) -0.0014(11) 0.0021(15)
C2TB 0.0443(13) 0.0675(15) 0.0524(14) 0.0081(12) -0.0045(10) 0.0056(12)

loop_
_atom_type_symbol
_atom_type_description
_atom_type_scat_dispersion_real
_atom_type_scat_dispersion_imag
_atom_type_scat_source
C C 0.0033 0.0016 'International Tables Vol C Tables 4.2.6.8 and 6.1.1.4'
H H 0.0000 0.0000 'International Tables Vol C Tables 4.2.6.8 and 6.1.1.4'
N N 0.0061 0.0033 'International Tables Vol C Tables 4.2.6.8 and 6.1.1.4'
O O 0.0106 0.0060 'International Tables Vol C Tables 4.2.6.8 and 6.1.1.4'

loop_
_geom_angle_atom_site_label_1
_geom_angle_atom_site_label_2
_geom_angle_atom_site_label_3
_geom_angle
C1TA N1A N2A 106.64(18)
C2TA N2A N1A 107.03(19)
C2TA N3A C1TA 105.07(19)
C2TA N3A N4A 133.75(18)
C1TA N3A N4A 121.18(19)
C14A N4A N3A 117.74(18)
O2A N5A O1A 125.0(3)
O2A N5A C2A 117.5(3)
O1A N5A C2A 117.5(2)
O3A N6A O4A 124.8(3)
O3A N6A C4A 117.7(3)
O4A N6A C4A 117.4(3)
C2A C1A C6A 116.9(2)
C2A C1A C14A 124.7(2)
C6A C1A C14A 118.33(19)
C3A C2A C1A 122.5(2)
C3A C2A N5A 116.3(2)
C1A C2A N5A 121.2(2)
C4A C3A C2A 117.7(2)
C4A C3A H3A 121.2
C2A C3A H3A 121.2
C5A C4A C3A 122.6(2)
C5A C4A N6A 119.2(3)
C3A C4A N6A 118.1(2)
C4A C5A C6A 118.5(2)
C4A C5A H5A 120.8
C6A C5A H5A 120.8
C5A C6A C1A 121.7(2)
C5A C6A H6A 119.1
C1A C6A H6A 119.1
N4A C14A C1A 117.1(2)
N4A C14A H14A 121.4
C1A C14A H14A 121.4
N1A C1TA N3A 110.7(2)
N1A C1TA H1TA 124.7
N3A C1TA H1TA 124.7
N2A C2TA N3A 110.5(2)
N2A C2TA H2TA 124.7
N3A C2TA H2TA 124.7
C1TB N1B N2B 106.41(18)
C2TB N2B N1B 107.26(18)
C1TB N3B C2TB 104.42(18)
C1TB N3B N4B 123.94(19)
C2TB N3B N4B 131.59(18)
C14B N4B N3B 114.91(17)
O1B N5B O2B 123.8(2)
O1B N5B C2B 118.5(2)
O2B N5B C2B 117.7(2)
O3B N6B O4B 124.3(3)
O3B N6B C4B 118.1(3)
O4B N6B C4B 117.6(3)
C6B C1B C2B 117.5(2)
C6B C1B C14B 120.3(2)
C2B C1B C14B 122.0(2)
C3B C2B C1B 122.6(2)
C3B C2B N5B 117.7(2)
C1B C2B N5B 119.72(19)
C4B C3B C2B 117.3(2)
C4B C3B H3TB 121.3
C2B C3B H3TB 121.3
C3B C4B C5B 122.6(2)
C3B C4B N6B 118.3(3)
C5B C4B N6B 119.1(3)
C4B C5B C6B 119.1(2)
C4B C5B H5B 120.5
C6B C5B H5B 120.5
C5B C6B C1B 120.9(2)
C5B C6B H6B 119.5
C1B C6B H6B 119.5
N4B C14B C1B 119.32(19)
N4B C14B H14B 120.3
C1B C14B H14B 120.3
N1B C1TB N3B 111.5(2)
N1B C1TB H1TB 124.3
N3B C1TB H1TB 124.3
N2B C2TB N3B 110.5(2)
N2B C2TB H2TB 124.8
N3B C2TB H2TB 124.8

loop_
_geom_bond_atom_site_label_1
_geom_bond_atom_site_label_2
_geom_bond_distance
O1A N5A 1.222(3)
O2A N5A 1.219(3)
O3A N6A 1.222(3)
O4A N6A 1.227(3)
N1A C1TA 1.296(3)
N1A N2A 1.395(3)
N2A C2TA 1.298(3)
N3A C2TA 1.349(3)
N3A C1TA 1.356(2)
N3A N4A 1.383(2)
N4A C14A 1.258(2)
N5A C2A 1.474(3)
N6A C4A 1.471(3)
C1A C2A 1.392(3)
C1A C6A 1.395(3)
C1A C14A 1.469(3)
C2A C3A 1.377(3)
C3A C4A 1.372(3)
C3A H3A 0.9300
C4A C5A 1.369(3)
C5A C6A 1.377(3)
C5A H5A 0.9300
C6A H6A 0.9300
C14A H14A 0.9300
C1TA H1TA 0.9300
C2TA H2TA 0.9300
O1B N5B 1.217(2)
O2B N5B 1.217(2)
O3B N6B 1.199(3)
O4B N6B 1.223(3)
N1B C1TB 1.294(3)
N1B N2B 1.383(2)
N2B C2TB 1.294(2)
N3B C1TB 1.343(3)
N3B C2TB 1.356(3)
N3B N4B 1.398(2)
N4B C14B 1.266(2)
N5B C2B 1.464(3)
N6B C4B 1.483(3)
C1B C6B 1.390(3)
C1B C2B 1.390(3)
C1B C14B 1.465(3)
C2B C3B 1.382(3)
C3B C4B 1.363(3)
C3B H3TB 0.9300
C4B C5B 1.373(3)
C5B C6B 1.374(3)
C5B H5B 0.9300
C6B H6B 0.9300
C14B H14B 0.9300
C1TB H1TB 0.9300
C2TB H2TB 0.9300

loop_
_geom_torsion_atom_site_label_1
_geom_torsion_atom_site_label_2
_geom_torsion_atom_site_label_3
_geom_torsion_atom_site_label_4
_geom_torsion
C1TA N1A N2A C2TA 0.8(2)
C2TA N3A N4A C14A -15.3(3)
C1TA N3A N4A C14A 165.33(19)
C6A C1A C2A C3A -0.4(3)
C14A C1A C2A C3A 177.17(19)
C6A C1A C2A N5A 177.35(19)
C14A C1A C2A N5A -5.1(3)
O2A N5A C2A C3A -33.4(3)
O1A N5A C2A C3A 144.8(2)
O2A N5A C2A C1A 148.7(2)
O1A N5A C2A C1A -33.0(3)
C1A C2A C3A C4A 0.1(3)
N5A C2A C3A C4A -177.7(2)
C2A C3A C4A C5A 0.6(3)
C2A C3A C4A N6A -179.3(2)
O3A N6A C4A C5A 164.0(2)
O4A N6A C4A C5A -16.1(3)
O3A N6A C4A C3A -16.0(3)
O4A N6A C4A C3A 163.8(2)
C3A C4A C5A C6A -1.2(3)
N6A C4A C5A C6A 178.8(2)
C4A C5A C6A C1A 0.9(3)
C2A C1A C6A C5A -0.2(3)
C14A C1A C6A C5A -177.87(19)
N3A N4A C14A C1A 177.20(16)
C2A C1A C14A N4A 161.7(2)
C6A C1A C14A N4A -20.8(3)
N2A N1A C1TA N3A -1.2(2)
C2TA N3A C1TA N1A 1.1(2)
N4A N3A C1TA N1A -179.38(18)
N1A N2A C2TA N3A -0.1(3)
C1TA N3A C2TA N2A -0.6(2)
N4A N3A C2TA N2A 180.0(2)
C1TB N1B N2B C2TB -0.1(3)
C1TB N3B N4B C14B 162.1(2)
C2TB N3B N4B C14B -20.9(3)
C6B C1B C2B C3B -2.0(3)
C14B C1B C2B C3B 172.46(18)
C6B C1B C2B N5B 176.58(18)
C14B C1B C2B N5B -9.0(3)
O1B N5B C2B C3B 145.3(2)
O2B N5B C2B C3B -35.2(3)
O1B N5B C2B C1B -33.3(3)
O2B N5B C2B C1B 146.2(2)
C1B C2B C3B C4B 1.2(3)
N5B C2B C3B C4B -177.39(19)
C2B C3B C4B C5B 0.6(3)
C2B C3B C4B N6B -178.63(19)
O3B N6B C4B C3B -0.9(3)
O4B N6B C4B C3B -179.6(2)
O3B N6B C4B C5B 179.8(2)
O4B N6B C4B C5B 1.2(3)
C3B C4B C5B C6B -1.5(4)
N6B C4B C5B C6B 177.7(2)
C4B C5B C6B C1B 0.6(3)
C2B C1B C6B C5B 1.0(3)
C14B C1B C6B C5B -173.51(19)
N3B N4B C14B C1B 174.03(16)
C6B C1B C14B N4B -32.2(3)
C2B C1B C14B N4B 153.5(2)
N2B N1B C1TB N3B -0.2(3)
C2TB N3B C1TB N1B 0.3(3)
N4B N3B C1TB N1B 177.98(19)
N1B N2B C2TB N3B 0.2(3)
C1TB N3B C2TB N2B -0.3(3)
N4B N3B C2TB N2B -177.76(19)
